data_4512725
loop_
_publ_author_name
'Deng, Mingli'
'Yang, Pan'
'Liu, Xiaofeng'
'Xia, Bing'
'Chen, Zhenxia'
'Ling, Yun'
'Weng, Linhong'
'Zhou, Yaming'
'Sun, Jinyu'

_publ_section_title
;
 End-End Connection Pattern of Trinuclear-Triangular Copper Cluster for
 Construction of Two Metal--Organic Frameworks: Syntheses, Structures,
 Magnetic and Gas Adsorption Properties
;
_journal_issue 3
_journal_name_full 'Crystal Growth &amp; Design'
_journal_page_first 1526
_journal_paper_doi 10.1021/acs.cgd.5b00018
_journal_volume 15
_journal_year 2015
_chemical_formula_sum 'C36 H45 Cu5 N9 O20'
_chemical_formula_weight 1241.51
_chemical_name_systematic
;
 ?
;
_space_group_crystal_system monoclinic
_space_group_IT_number 12
_space_group_name_Hall '-C 2y'
_space_group_name_H-M_alt 'C 1 2/m 1'
_symmetry_space_group_name_Hall '-C 2y'
_symmetry_space_group_name_H-M 'C 1 2/m 1'
_atom_sites_solution_hydrogens mixed
_audit_creation_method SHELXL-2013
_cell_angle_alpha 90
_cell_angle_beta 103.218(10)
_cell_angle_gamma 90
_cell_formula_units_Z 4
_cell_length_a 27.313(18)
_cell_length_b 22.017(14)
_cell_length_c 15.836(11)
_cell_measurement_reflns_used 1708
_cell_measurement_temperature 173(2)
_cell_measurement_theta_max 20.09
_cell_measurement_theta_min 2.24
_cell_volume 9271(11)
_computing_cell_refinement 'Bruker SAINT'
_computing_data_collection 'Bruker APEX2'
_computing_data_reduction 'Bruker SAINT'
_computing_molecular_graphics 'Bruker SHELXTL'
_computing_publication_material 'Bruker SHELXTL'
_computing_structure_refinement 'SHELXL-2013 (Sheldrick, 2013)'
_computing_structure_solution 'SHELXS-97 (Sheldrick, 2008)'
_diffrn_ambient_temperature 173(2)
_diffrn_measured_fraction_theta_full 0.806
_diffrn_measured_fraction_theta_max 0.986
_diffrn_measurement_device_type 'Bruker APEX-II CCD'
_diffrn_measurement_method '\f and \w scans'
_diffrn_radiation_type MoK\a
_diffrn_radiation_wavelength 0.71073
_diffrn_reflns_av_R_equivalents 0.1163
_diffrn_reflns_av_unetI/netI 0.2379
_diffrn_reflns_Laue_measured_fraction_full 0.806
_diffrn_reflns_Laue_measured_fraction_max 0.986
_diffrn_reflns_limit_h_max 30
_diffrn_reflns_limit_h_min -30
_diffrn_reflns_limit_k_max 24
_diffrn_reflns_limit_k_min -15
_diffrn_reflns_limit_l_max 17
_diffrn_reflns_limit_l_min -16
_diffrn_reflns_number 16373
_diffrn_reflns_point_group_measured_fraction_full 0.806
_diffrn_reflns_point_group_measured_fraction_max 0.986
_diffrn_reflns_theta_full 25.242
_diffrn_reflns_theta_max 23.457
_diffrn_reflns_theta_min 1.321
_exptl_absorpt_coefficient_mu 1.172
_exptl_absorpt_correction_T_max 0.869
_exptl_absorpt_correction_T_min 0.810
_exptl_absorpt_correction_type multi-scan
_exptl_absorpt_process_details SADABS
_exptl_crystal_colour blue
_exptl_crystal_density_diffrn 0.890
_exptl_crystal_description block
_exptl_crystal_F_000 2516
_exptl_crystal_size_max 0.18
_exptl_crystal_size_mid 0.16
_exptl_crystal_size_min 0.12
_refine_diff_density_max 1.010
_refine_diff_density_min -0.446
_refine_diff_density_rms 0.171
_refine_ls_extinction_method none
_refine_ls_goodness_of_fit_ref 1.012
_refine_ls_hydrogen_treatment constr
_refine_ls_matrix_type full
_refine_ls_number_parameters 334
_refine_ls_number_reflns 6942
_refine_ls_number_restraints 0
_refine_ls_restrained_S_all 1.012
_refine_ls_R_factor_all 0.1587
_refine_ls_R_factor_gt 0.0841
_refine_ls_shift/su_max 0.004
_refine_ls_shift/su_mean 0.000
_refine_ls_structure_factor_coef Fsqd
_refine_ls_weighting_details
;
 w=1/[\s^2^(Fo^2^)+(0.1274P)^2^]
 where P=(Fo^2^+2Fc^2^)/3
;
_refine_ls_weighting_scheme calc
_refine_ls_wR_factor_gt 0.2728
_refine_ls_wR_factor_ref 0.2941
_reflns_Friedel_coverage 0.000
_reflns_number_gt 2631
_reflns_number_total 6942
_reflns_threshold_expression 'I > 2\s(I)'
_cod_data_source_file MAC-9.cif
_cod_data_source_block MAC-9
_cod_depositor_comments 'Adding full bibliography for 4512725--4512726.cif.'
_cod_database_code 4512725
_shelx_space_group_comment
;
The symmetry employed for this shelxl refinement is uniquely defined
by the following loop, which should always be used as a source of
symmetry information in preference to the above space-group names.
They are only intended as comments.
;
_shelx_estimated_absorpt_t_min 0.600
_shelx_estimated_absorpt_t_max 1.000
_shelxl_version_number 2013-2

loop_
_space_group_symop_operation_xyz
'x, y, z'
'-x, y, -z'
'x+1/2, y+1/2, z'
'-x+1/2, y+1/2, -z'
'-x, -y, -z'
'x, -y, z'
'-x+1/2, -y+1/2, -z'
'x+1/2, -y+1/2, z'

loop_
_atom_site_label
_atom_site_type_symbol
_atom_site_fract_x
_atom_site_fract_y
_atom_site_fract_z
_atom_site_U_iso_or_equiv
_atom_site_adp_type
_atom_site_occupancy
_atom_site_site_symmetry_order
_atom_site_calc_flag
_atom_site_refinement_flags_posn
_atom_site_refinement_flags_adp
_atom_site_refinement_flags_occupancy
Cu1 Cu 0.73927(10) 0.5000 0.84891(18) 0.0651(8) Uani 1 2 d S T P
Cu2 Cu 0.81065(6) 0.42414(6) 0.75286(10) 0.0510(5) Uani 1 1 d . . .
Cu3 Cu 0.96182(8) 0.5000 0.54203(13) 0.0410(6) Uani 1 2 d S T P
Cu4 Cu 0.7500 0.2500 1.0000 0.0489(7) Uani 1 2 d S . P
N1 N 0.7480(4) 0.4139(4) 0.8751(7) 0.055(3) Uani 1 1 d . . .
N2 N 0.7774(4) 0.3819(4) 0.8329(6) 0.049(3) Uani 1 1 d . . .
N3 N 0.7553(4) 0.3219(4) 0.9290(7) 0.046(3) Uani 1 1 d . . .
N4 N 0.8477(4) 0.4685(4) 0.6823(6) 0.045(3) Uani 1 1 d . . .
N5 N 0.9029(5) 0.5000 0.6062(10) 0.047(4) Uani 1 2 d S T P
O1 O 0.8063(4) 0.5000 0.8183(7) 0.043(3) Uani 1 2 d S T P
H1 H 0.8333 0.5000 0.8630 0.052 Uiso 1 2 d R U P
O2 O 0.7976(4) 0.3559(4) 0.6732(7) 0.067(3) Uani 1 1 d . . .
O3 O 0.7257(5) 0.3948(5) 0.5996(9) 0.125(5) Uani 1 1 d . . .
O4 O 0.9332(4) 0.4384(4) 0.4555(6) 0.070(3) Uani 1 1 d . . .
O5 O 0.9967(4) 0.4388(4) 0.3858(6) 0.066(3) Uani 1 1 d . . .
O6 O 0.7846(4) 0.2950(4) 0.1043(6) 0.066(3) Uani 1 1 d . . .
O7 O 0.8481(5) 0.2564(5) 0.0634(8) 0.102(4) Uani 1 1 d . . .
O8 O 0.6684(5) 0.5000 0.8469(11) 0.097(5) Uani 1 2 d S T P
H8A H 0.6367 0.5000 0.8171 0.116 Uiso 1 2 d R U P
H8B H 0.6704 0.5000 0.9022 0.116 Uiso 1 2 d R U P
O9 O 0.8926(5) 0.3955(7) 0.8419(10) 0.167(6) Uani 1 1 d . . .
H9A H 0.8904 0.3567 0.8631 0.201 Uiso 1 1 d R U .
H9B H 0.9148 0.4154 0.8809 0.201 Uiso 1 1 d R U .
C1 C 0.7036(6) 0.3930(7) 0.9921(11) 0.095(6) Uani 1 1 d . . .
H1A H 0.6959 0.4356 0.9870 0.142 Uiso 1 1 calc R U .
H1B H 0.7214 0.3842 1.0504 0.142 Uiso 1 1 calc R U .
H1C H 0.6730 0.3700 0.9783 0.142 Uiso 1 1 calc R U .
C2 C 0.7352(5) 0.3768(6) 0.9317(9) 0.054(4) Uani 1 1 d . . .
C3 C 0.7807(5) 0.3261(6) 0.8649(9) 0.055(4) Uani 1 1 d . . .
C4 C 0.8089(6) 0.2734(6) 0.8392(10) 0.079(5) Uani 1 1 d . . .
H4A H 0.8357 0.2882 0.8150 0.118 Uiso 1 1 calc R U .
H4B H 0.7864 0.2492 0.7969 0.118 Uiso 1 1 calc R U .
H4C H 0.8225 0.2491 0.8894 0.118 Uiso 1 1 calc R U .
C5 C 0.8810(5) 0.4517(5) 0.6372(9) 0.049(4) Uani 1 1 d . . .
C6 C 0.8938(6) 0.3885(6) 0.6180(11) 0.085(5) Uani 1 1 d . . .
H6A H 0.8802 0.3798 0.5578 0.128 Uiso 1 1 calc R U .
H6B H 0.8799 0.3608 0.6530 0.128 Uiso 1 1 calc R U .
H6C H 0.9297 0.3839 0.6307 0.128 Uiso 1 1 calc R U .
C7 C 0.7579(8) 0.3561(7) 0.6126(12) 0.071(5) Uani 1 1 d . . .
C8 C 0.7546(7) 0.2999(7) 0.5549(11) 0.069(5) Uani 1 1 d . . .
C9 C 0.7167(7) 0.2938(7) 0.4865(14) 0.112(7) Uani 1 1 d . . .
H9 H 0.6925 0.3243 0.4754 0.134 Uiso 1 1 calc R U .
C10 C 0.7892(6) 0.2566(8) 0.5712(11) 0.093(6) Uani 1 1 d . . .
H10 H 0.8164 0.2591 0.6186 0.112 Uiso 1 1 calc R U .
C11 C 0.8310(7) 0.2869(8) 0.1126(11) 0.075(5) Uani 1 1 d . . .
C12 C 0.8616(6) 0.3182(7) 0.1913(11) 0.069(5) Uani 1 1 d . . .
C13 C 0.8425(6) 0.3406(8) 0.2555(13) 0.104(6) Uani 1 1 d . . .
H13 H 0.8085 0.3349 0.2535 0.125 Uiso 1 1 calc R U .
C14 C 0.9135(7) 0.3232(7) 0.1957(11) 0.102(6) Uani 1 1 d . . .
H14 H 0.9284 0.3051 0.1548 0.122 Uiso 1 1 calc R U .
C15 C 0.9530(7) 0.4226(6) 0.3969(10) 0.061(4) Uani 1 1 d . . .
C16 C 0.9212(6) 0.3829(6) 0.3280(9) 0.063(4) Uani 1 1 d . . .
C17 C 0.8732(6) 0.3734(8) 0.3280(11) 0.092(6) Uani 1 1 d . . .
H17 H 0.8596 0.3874 0.3732 0.111 Uiso 1 1 calc R U .
C18 C 0.9417(6) 0.3575(8) 0.2661(12) 0.093(6) Uani 1 1 d . . .
H18 H 0.9760 0.3628 0.2699 0.112 Uiso 1 1 calc R U .
O10 O 0.7191(5) 0.5000 0.6900(8) 0.073(4) Uani 1 2 d S T P
H10A H 0.6888 0.5000 0.6591 0.088 Uiso 1 2 d R U P
H10B H 0.7399 0.5000 0.6565 0.088 Uiso 1 2 d R U P
O11 O 0.6315(13) 1.0000 0.992(4) 0.63(5) Uani 1 2 d S T P
H11A H 0.6097 1.0000 0.9434 0.757 Uiso 1 2 d R U P
H11B H 0.6616 1.0000 0.9817 0.757 Uiso 1 2 d R U P
O12 O 0.977(2) 0.5000 0.814(2) 0.45(3) Uani 1 2 d S T P
H12A H 0.9966 0.5000 0.7766 0.544 Uiso 1 2 d R U P
H12B H 0.9459 0.5000 0.7819 0.544 Uiso 1 2 d R U P
O13 O 0.7364(14) 0.0000 0.611(3) 0.46(3) Uani 1 2 d S T P
H13A H 0.7045 0.0000 0.5845 0.557 Uiso 1 2 d R U P
H13B H 0.7388 0.0000 0.6670 0.557 Uiso 1 2 d R U P

loop_
_atom_site_aniso_label
_atom_site_aniso_U_11
_atom_site_aniso_U_22
_atom_site_aniso_U_33
_atom_site_aniso_U_23
_atom_site_aniso_U_13
_atom_site_aniso_U_12
Cu1 0.0820(19) 0.0333(14) 0.092(2) 0.000 0.0454(17) 0.000
Cu2 0.0782(13) 0.0302(9) 0.0525(11) -0.0069(8) 0.0309(9) -0.0118(8)
Cu3 0.0408(14) 0.0434(14) 0.0363(14) 0.000 0.0039(11) 0.000
Cu4 0.0695(17) 0.0356(13) 0.0383(14) 0.0003(10) 0.0054(12) -0.0219(11)
N1 0.077(8) 0.029(6) 0.070(8) -0.004(6) 0.042(7) -0.009(6)
N2 0.076(8) 0.029(6) 0.052(7) 0.001(5) 0.034(6) 0.000(6)
N3 0.067(8) 0.027(6) 0.049(7) -0.005(5) 0.021(6) -0.017(5)
N4 0.067(7) 0.024(5) 0.050(7) 0.004(5) 0.026(6) -0.002(5)
N5 0.056(10) 0.027(9) 0.068(11) 0.000 0.033(9) 0.000
O1 0.052(8) 0.031(7) 0.049(8) 0.000 0.015(6) 0.000
O2 0.097(8) 0.050(6) 0.063(7) -0.023(5) 0.038(7) -0.025(6)
O3 0.151(12) 0.067(8) 0.141(12) -0.052(8) -0.002(10) 0.028(8)
O4 0.079(7) 0.079(8) 0.053(7) -0.023(6) 0.013(6) -0.032(6)
O5 0.062(7) 0.071(7) 0.062(7) -0.026(5) 0.006(6) -0.006(6)
O6 0.094(8) 0.051(6) 0.050(6) -0.010(5) 0.007(6) -0.035(6)
O7 0.110(10) 0.099(10) 0.092(10) -0.035(7) 0.014(8) -0.008(7)
O8 0.075(11) 0.099(12) 0.123(14) 0.000 0.037(10) 0.000
O9 0.162(14) 0.149(13) 0.174(15) 0.031(11) 0.001(12) 0.016(11)
C1 0.127(15) 0.065(11) 0.123(16) 0.002(10) 0.091(13) -0.006(10)
C2 0.070(10) 0.042(9) 0.054(10) -0.012(7) 0.026(8) -0.013(8)
C3 0.072(10) 0.042(9) 0.061(10) -0.012(7) 0.032(9) -0.017(8)
C4 0.105(13) 0.047(9) 0.108(13) 0.005(9) 0.071(11) 0.015(9)
C5 0.053(9) 0.031(8) 0.065(10) -0.002(7) 0.016(8) 0.007(7)
C6 0.105(13) 0.032(8) 0.139(15) -0.014(9) 0.069(12) -0.013(8)
C7 0.109(16) 0.042(10) 0.071(13) -0.015(9) 0.036(12) -0.013(10)
C8 0.084(13) 0.053(11) 0.068(12) -0.022(9) 0.010(10) -0.012(10)
C9 0.118(17) 0.065(13) 0.138(19) -0.036(12) 0.001(15) 0.031(11)
C10 0.096(13) 0.065(11) 0.097(14) -0.041(10) -0.022(11) 0.013(11)
C11 0.061(12) 0.081(13) 0.076(14) -0.014(10) 0.002(11) -0.027(11)
C12 0.050(11) 0.069(11) 0.085(13) -0.021(9) 0.007(10) -0.027(8)
C13 0.064(12) 0.136(16) 0.111(16) -0.059(14) 0.017(12) -0.020(11)
C14 0.110(16) 0.098(14) 0.091(15) -0.056(11) 0.011(12) -0.010(12)
C15 0.083(13) 0.034(8) 0.056(11) 0.000(8) -0.006(10) -0.006(9)
C16 0.082(13) 0.058(10) 0.043(10) -0.017(8) 0.002(9) 0.005(9)
C17 0.050(11) 0.144(17) 0.082(13) -0.045(12) 0.014(10) -0.034(11)
C18 0.060(11) 0.107(14) 0.101(15) -0.030(12) -0.007(11) -0.017(10)
O10 0.081(10) 0.076(10) 0.056(9) 0.000 0.002(8) 0.000
O11 0.19(4) 0.76(11) 0.78(12) 0.000 -0.23(6) 0.000
O12 0.58(8) 0.54(8) 0.21(4) 0.000 0.02(5) 0.000
O13 0.23(4) 0.70(9) 0.50(8) 0.000 0.17(5) 0.000

loop_
_atom_type_symbol
_atom_type_description
_atom_type_scat_dispersion_real
_atom_type_scat_dispersion_imag
_atom_type_scat_source
C C 0.0033 0.0016 'International Tables Vol C Tables 4.2.6.8 and 6.1.1.4'
H H 0.0000 0.0000 'International Tables Vol C Tables 4.2.6.8 and 6.1.1.4'
Cu Cu 0.3201 1.2651 'International Tables Vol C Tables 4.2.6.8 and 6.1.1.4'
N N 0.0061 0.0033 'International Tables Vol C Tables 4.2.6.8 and 6.1.1.4'
O O 0.0106 0.0060 'International Tables Vol C Tables 4.2.6.8 and 6.1.1.4'

loop_
_geom_angle_atom_site_label_1
_geom_angle_atom_site_label_2
_geom_angle_atom_site_label_3
_geom_angle
_geom_angle_site_symmetry_1
_geom_angle_site_symmetry_3
O8 Cu1 N1 94.4(3) . .
O8 Cu1 N1 94.4(3) . 6_565
N1 Cu1 N1 154.5(7) . 6_565
O8 Cu1 O1 165.4(6) . .
N1 Cu1 O1 88.7(3) . .
N1 Cu1 O1 88.7(3) 6_565 .
N4 Cu2 O2 93.3(4) . .
N4 Cu2 N2 175.1(4) . .
O2 Cu2 N2 90.6(4) . .
N4 Cu2 O1 88.8(4) . .
O2 Cu2 O1 165.2(5) . .
N2 Cu2 O1 88.3(4) . .
N4 Cu2 O9 86.2(5) . .
O2 Cu2 O9 100.6(5) . .
N2 Cu2 O9 90.2(5) . .
O1 Cu2 O9 94.2(5) . .
O5 Cu3 O5 87.3(6) 5_766 2_756
O5 Cu3 O4 91.0(4) 5_766 6_565
O5 Cu3 O4 166.5(4) 2_756 6_565
O5 Cu3 O4 166.5(4) 5_766 .
O5 Cu3 O4 91.0(4) 2_756 .
O4 Cu3 O4 87.7(6) 6_565 .
O5 Cu3 N5 97.1(4) 5_766 .
O5 Cu3 N5 97.1(4) 2_756 .
O4 Cu3 N5 96.4(4) 6_565 .
O4 Cu3 N5 96.4(4) . .
O5 Cu3 Cu3 83.0(3) 5_766 5_766
O5 Cu3 Cu3 83.0(3) 2_756 5_766
O4 Cu3 Cu3 83.5(3) 6_565 5_766
O4 Cu3 Cu3 83.5(3) . 5_766
N5 Cu3 Cu3 179.8(4) . 5_766
N3 Cu4 N3 180.0 . 7_657
N3 Cu4 O6 90.5(4) . 7_656
N3 Cu4 O6 89.5(4) 7_657 7_656
N3 Cu4 O6 89.5(4) . 1_556
N3 Cu4 O6 90.5(4) 7_657 1_556
O6 Cu4 O6 180.0 7_656 1_556
C2 N1 N2 107.0(10) . .
C2 N1 Cu1 135.4(10) . .
N2 N1 Cu1 117.4(8) . .
C3 N2 N1 106.8(10) . .
C3 N2 Cu2 133.5(9) . .
N1 N2 Cu2 119.2(8) . .
C2 N3 C3 104.3(10) . .
C2 N3 Cu4 128.8(10) . .
C3 N3 Cu4 126.9(9) . .
C5 N4 N4 106.1(6) . 6_565
C5 N4 Cu2 133.0(8) . .
N4 N4 Cu2 120.3(3) 6_565 .
C5 N5 C5 102.4(15) 6_565 .
C5 N5 Cu3 128.6(7) 6_565 .
C5 N5 Cu3 128.6(7) . .
Cu2 O1 Cu2 114.7(5) . 6_565
Cu2 O1 Cu1 107.2(4) . .
Cu2 O1 Cu1 107.2(4) 6_565 .
Cu2 O1 H1 106.0 . .
Cu2 O1 H1 106.0 6_565 .
Cu1 O1 H1 116.2 . .
C7 O2 Cu2 119.1(10) . .
C15 O4 Cu3 123.3(10) . .
C15 O5 Cu3 122.6(9) . 5_766
C11 O6 Cu4 107.2(10) . 1_554
Cu1 O8 H8A 149.7 . .
Cu1 O8 H8B 98.7 . .
H8A O8 H8B 111.5 . .
Cu2 O9 H9A 108.9 . .
Cu2 O9 H9B 132.2 . .
H9A O9 H9B 107.2 . .
C2 C1 H1A 109.5 . .
C2 C1 H1B 109.5 . .
H1A C1 H1B 109.5 . .
C2 C1 H1C 109.5 . .
H1A C1 H1C 109.5 . .
H1B C1 H1C 109.5 . .
N1 C2 N3 111.4(12) . .
N1 C2 C1 125.3(13) . .
N3 C2 C1 123.4(13) . .
N2 C3 N3 110.4(11) . .
N2 C3 C4 127.5(13) . .
N3 C3 C4 122.1(12) . .
C3 C4 H4A 109.5 . .
C3 C4 H4B 109.5 . .
H4A C4 H4B 109.5 . .
C3 C4 H4C 109.5 . .
H4A C4 H4C 109.5 . .
H4B C4 H4C 109.5 . .
N4 C5 N5 112.7(11) . .
N4 C5 C6 126.3(12) . .
N5 C5 C6 121.0(12) . .
C5 C6 H6A 109.5 . .
C5 C6 H6B 109.5 . .
H6A C6 H6B 109.5 . .
C5 C6 H6C 109.5 . .
H6A C6 H6C 109.5 . .
H6B C6 H6C 109.5 . .
O3 C7 O2 126.3(15) . .
O3 C7 C8 121.8(18) . .
O2 C7 C8 111.9(16) . .
C9 C8 C10 118.5(15) . .
C9 C8 C7 120.0(18) . .
C10 C8 C7 121.6(17) . .
C8 C9 C10 123.8(16) . 7_656
C8 C9 H9 118.1 . .
C10 C9 H9 118.1 7_656 .
C8 C10 C9 117.7(15) . 7_656
C8 C10 H10 121.1 . .
C9 C10 H10 121.1 7_656 .
O7 C11 O6 123.0(16) . .
O7 C11 C12 124.8(17) . .
O6 C11 C12 112.3(17) . .
C13 C12 C14 119.8(15) . .
C13 C12 C11 124.1(16) . .
C14 C12 C11 116.1(16) . .
C12 C13 C17 122.0(15) . .
C12 C13 H13 119.0 . .
C17 C13 H13 119.0 . .
C12 C14 C18 116.2(16) . .
C12 C14 H14 121.9 . .
C18 C14 H14 121.9 . .
O4 C15 O5 127.3(14) . .
O4 C15 C16 115.4(16) . .
O5 C15 C16 117.2(15) . .
C17 C16 C18 120.4(15) . .
C17 C16 C15 119.7(15) . .
C18 C16 C15 119.8(16) . .
C16 C17 C13 118.0(15) . .
C16 C17 H17 121.0 . .
C13 C17 H17 121.0 . .
C16 C18 C14 123.1(16) . .
C16 C18 H18 118.4 . .
C14 C18 H18 118.4 . .
H10A O10 H10B 109.5 . .
H11A O11 H11B 107.9 . .
H12A O12 H12B 105.6 . .
H13A O13 H13B 108.8 . .

loop_
_geom_bond_atom_site_label_1
_geom_bond_atom_site_label_2
_geom_bond_distance
_geom_bond_site_symmetry_2
Cu1 O8 1.928(14) .
Cu1 N1 1.943(10) .
Cu1 N1 1.943(10) 6_565
Cu1 O1 1.997(11) .
Cu2 N4 1.933(10) .
Cu2 O2 1.941(9) .
Cu2 N2 1.955(10) .
Cu2 O1 1.984(6) .
Cu2 O9 2.439(14) .
Cu3 O5 1.954(9) 5_766
Cu3 O5 1.954(9) 2_756
Cu3 O4 1.960(9) 6_565
Cu3 O4 1.960(9) .
Cu3 N5 2.092(14) .
Cu3 Cu3 2.719(4) 5_766
Cu4 N3 1.967(10) .
Cu4 N3 1.967(10) 7_657
Cu4 O6 1.971(9) 7_656
Cu4 O6 1.971(9) 1_556
N1 C2 1.318(15) .
N1 N2 1.355(13) .
N2 C3 1.323(14) .
N3 C2 1.332(14) .
N3 C3 1.356(15) .
N4 C5 1.332(14) .
N4 N4 1.388(16) 6_565
N5 C5 1.365(14) 6_565
N5 C5 1.365(14) .
O1 Cu2 1.984(6) 6_565
O1 H1 0.8972 .
O2 C7 1.272(18) .
O3 C7 1.208(18) .
O4 C15 1.228(17) .
O5 C15 1.293(17) .
O5 Cu3 1.954(9) 5_766
O6 C11 1.257(17) .
O6 Cu4 1.971(9) 1_554
O7 C11 1.202(18) .
O8 H8A 0.8873 .
O8 H8B 0.8637 .
O9 H9A 0.9242 .
O9 H9B 0.8790 .
C1 C2 1.471(17) .
C1 H1A 0.9600 .
C1 H1B 0.9600 .
C1 H1C 0.9600 .
C3 C4 1.499(17) .
C4 H4A 0.9600 .
C4 H4B 0.9600 .
C4 H4C 0.9600 .
C5 C6 1.484(16) .
C6 H6A 0.9600 .
C6 H6B 0.9600 .
C6 H6C 0.9600 .
C7 C8 1.529(19) .
C8 C9 1.32(2) .
C8 C10 1.326(19) .
C9 C10 1.42(2) 7_656
C9 H9 0.9300 .
C10 C9 1.42(2) 7_656
C10 H10 0.9300 .
C11 C12 1.50(2) .
C12 C13 1.34(2) .
C12 C14 1.41(2) .
C13 C17 1.45(2) .
C13 H13 0.9300 .
C14 C18 1.42(2) .
C14 H14 0.9300 .
C15 C16 1.509(19) .
C16 C17 1.329(18) .
C16 C18 1.36(2) .
C17 H17 0.9300 .
C18 H18 0.9300 .
O10 H10A 0.8597 .
O10 H10B 0.8630 .
O11 H11A 0.8636 .
O11 H11B 0.8766 .
O12 H12A 0.8876 .
O12 H12B 0.8747 .
O13 H13A 0.8774 .
O13 H13B 0.8723 .
